data_7160228
loop_
_publ_author_name
'Panja, Sayanwita'
'Dhurey, Arun'
'Pramanik, Animesh'

_publ_section_title
;
 Synthesis of diarylsulphide/diarylselenide embedded pyrazole-fused
 isocoumarins and isatin/ninhydrin hydrazones via acid catalyzed solvent
 and temperature controlled reactions
;
_journal_name_full 'Organic &amp; Biomolecular Chemistry'
_journal_paper_doi 10.1039/D4OB01422G
_journal_year 2024
_chemical_formula_moiety 'C30 H22 N2 O3 S'
_chemical_formula_sum 'C30 H22 N2 O3 S'
_chemical_formula_weight 490.55
_space_group_crystal_system triclinic
_space_group_IT_number 2
_space_group_name_Hall '-P 1'
_space_group_name_H-M_alt 'P -1'
_atom_sites_solution_hydrogens geom
_atom_sites_solution_primary dual
_audit_creation_date 2024-06-28
_audit_creation_method
;
Olex2 1.5
(compiled 2021.12.09 svn.r5202d8cf for OlexSys, GUI svn.r6439)
;
_audit_update_record
;
2024-07-18 deposited with the CCDC.	2024-11-11 downloaded from the CCDC.
;
_cell_angle_alpha 81.608(5)
_cell_angle_beta 82.326(5)
_cell_angle_gamma 68.920(5)
_cell_formula_units_Z 2
_cell_length_a 7.8820(11)
_cell_length_b 10.6903(15)
_cell_length_c 15.608(2)
_cell_measurement_reflns_used 5062
_cell_measurement_temperature 298.95
_cell_measurement_theta_max 28.90
_cell_measurement_theta_min 2.56
_cell_volume 1209.3(3)
_computing_cell_refinement 'SAINT V8.38A (Bruker, 2018)'
_computing_data_reduction 'SAINT V8.38A (Bruker, 2018)'
_computing_molecular_graphics 'Olex2 1.5 (Dolomanov et al., 2009)'
_computing_publication_material 'Olex2 1.5 (Dolomanov et al., 2009)'
_computing_structure_refinement 'XL  (Sheldrick, 2008)'
_computing_structure_solution 'SHELXT 2014/5 (Sheldrick, 2014)'
_diffrn_ambient_temperature 298.95
_diffrn_measured_fraction_theta_full 0.990
_diffrn_measured_fraction_theta_max 0.984
_diffrn_measurement_device_type 'Bruker APEX-II CCD'
_diffrn_measurement_method '\f and \w scans'
_diffrn_radiation_type MoK\a
_diffrn_radiation_wavelength 0.71073
_diffrn_reflns_av_R_equivalents 0.0824
_diffrn_reflns_av_unetI/netI 0.1006
_diffrn_reflns_Laue_measured_fraction_full 0.990
_diffrn_reflns_Laue_measured_fraction_max 0.984
_diffrn_reflns_limit_h_max 10
_diffrn_reflns_limit_h_min -8
_diffrn_reflns_limit_k_max 14
_diffrn_reflns_limit_k_min -13
_diffrn_reflns_limit_l_max 21
_diffrn_reflns_limit_l_min -21
_diffrn_reflns_number 15750
_diffrn_reflns_point_group_measured_fraction_full 0.990
_diffrn_reflns_point_group_measured_fraction_max 0.984
_diffrn_reflns_theta_full 25.242
_diffrn_reflns_theta_max 29.139
_diffrn_reflns_theta_min 2.648
_diffrn_source_current 1.0
_diffrn_source_power 0.05
_diffrn_source_voltage 50.0
_diffrn_standards_number 0
_exptl_absorpt_coefficient_mu 0.170
_exptl_absorpt_correction_T_max 0.7458
_exptl_absorpt_correction_T_min 0.3155
_exptl_absorpt_correction_type none
_exptl_absorpt_process_details
;
SADABS-2016/2 (Bruker,2016/2) was used for absorption correction.
wR2(int) was 0.1641 before and 0.0981 after correction.
The Ratio of minimum to maximum transmission is 0.4230.
The \l/2 correction factor is Not present.
;
_exptl_crystal_colour 'clear light colourless'
_exptl_crystal_colour_lustre clear
_exptl_crystal_colour_modifier light
_exptl_crystal_colour_primary colourless
_exptl_crystal_density_diffrn 1.347
_exptl_crystal_description block
_exptl_crystal_F_000 512
_exptl_crystal_size_max 0.15
_exptl_crystal_size_mid 0.1
_exptl_crystal_size_min 0.08
_refine_diff_density_max 0.397
_refine_diff_density_min -0.397
_refine_diff_density_rms 0.066
_refine_ls_extinction_coef 0.035(11)
_refine_ls_extinction_expression Fc^*^=kFc[1+0.001xFc^2^\l^3^/sin(2\q)]^-1/4^
_refine_ls_extinction_method 'SHELXL-2016/6 (Sheldrick 2016)'
_refine_ls_goodness_of_fit_ref 1.046
_refine_ls_hydrogen_treatment constr
_refine_ls_matrix_type full
_refine_ls_number_parameters 328
_refine_ls_number_reflns 6425
_refine_ls_number_restraints 0
_refine_ls_restrained_S_all 1.046
_refine_ls_R_factor_all 0.1222
_refine_ls_R_factor_gt 0.0722
_refine_ls_shift/su_max 0.000
_refine_ls_shift/su_mean 0.000
_refine_ls_structure_factor_coef Fsqd
_refine_ls_weighting_details 'w=1/[\s^2^(Fo^2^)+(0.1109P)^2^+0.1566P] where P=(Fo^2^+2Fc^2^)/3'
_refine_ls_weighting_scheme calc
_refine_ls_wR_factor_gt 0.1890
_refine_ls_wR_factor_ref 0.2350
_reflns_Friedel_coverage 0.000
_reflns_number_gt 3718
_reflns_number_total 6425
_reflns_threshold_expression 'I > 2\s(I)'
_cod_data_source_file d4ob01422g2.cif
_cod_data_source_block arunap
_cod_database_code 7160228
_shelx_shelxl_version_number 2016/6
_shelx_space_group_comment
;
The symmetry employed for this shelxl refinement is uniquely defined
by the following loop, which should always be used as a source of
symmetry information in preference to the above space-group names.
They are only intended as comments.
;
_olex2_refinement_description
;
1. Fixed Uiso
 At 1.2 times of:
  All C(H) groups
 At 1.5 times of:
  All C(H,H,H) groups
2.a Aromatic/amide H refined with riding coordinates:
 C6(H6), C7(H7), C8(H8), C9(H9), C12(H12), C13(H13), C15(H15), C16(H16),
 C19(H19), C20(H20), C22(H22), C23(H23), C25(H25), C26(H26), C28(H28), C29(H29)
2.b Idealised Me refined as rotating group:
 C17(H17A,H17B,H17C), C30(H30A,H30B,H30C)
;
_olex2_submission_special_instructions 'No special instructions were received'

loop_
_space_group_symop_operation_xyz
'x, y, z'
'-x, -y, -z'

loop_
_atom_site_label
_atom_site_type_symbol
_atom_site_fract_x
_atom_site_fract_y
_atom_site_fract_z
_atom_site_U_iso_or_equiv
_atom_site_adp_type
_atom_site_occupancy
_atom_site_site_symmetry_order
_atom_site_calc_flag
_atom_site_refinement_flags_posn
_atom_site_refinement_flags_adp
_atom_site_refinement_flags_occupancy
_atom_site_disorder_assembly
_atom_site_disorder_group
S1 S 0.29801(10) 0.84541(8) 0.00219(4) 0.0580(3) Uani 1 1 d . . . . .
O1 O 0.2461(2) 0.50782(17) 0.59028(10) 0.0468(4) Uani 1 1 d . . . . .
O2 O 0.1812(3) 0.3270(2) 0.64333(12) 0.0643(6) Uani 1 1 d . . . . .
O3 O 0.3121(3) 0.9761(2) 0.80425(11) 0.0595(5) Uani 1 1 d . . . . .
N1 N 0.2910(3) 0.6814(2) 0.38566(12) 0.0453(5) Uani 1 1 d . . . . .
N2 N 0.3008(3) 0.7727(2) 0.43527(12) 0.0479(5) Uani 1 1 d . . . . .
C1 C 0.2101(3) 0.3952(3) 0.57842(15) 0.0457(6) Uani 1 1 d . . . . .
C2 C 0.2684(3) 0.5939(2) 0.51876(14) 0.0415(5) Uani 1 1 d . . . . .
C3 C 0.2702(3) 0.5699(3) 0.43481(14) 0.0410(5) Uani 1 1 d . . . . .
C4 C 0.2453(3) 0.4508(2) 0.41482(15) 0.0406(5) Uani 1 1 d . . . . .
C5 C 0.2107(3) 0.3667(2) 0.48891(15) 0.0437(6) Uani 1 1 d . . . . .
C6 C 0.1767(4) 0.2504(3) 0.47841(18) 0.0509(6) Uani 1 1 d . . . . .
H6 H 0.150105 0.196974 0.527120 0.061 Uiso 1 1 calc R U . . .
C7 C 0.1821(4) 0.2143(3) 0.39690(18) 0.0555(7) Uani 1 1 d . . . . .
H7 H 0.160886 0.136231 0.390382 0.067 Uiso 1 1 calc R U . . .
C8 C 0.2196(4) 0.2955(3) 0.32408(18) 0.0552(7) Uani 1 1 d . . . . .
H8 H 0.224836 0.270620 0.268865 0.066 Uiso 1 1 calc R U . . .
C9 C 0.2488(4) 0.4119(3) 0.33284(16) 0.0509(6) Uani 1 1 d . . . . .
H9 H 0.271356 0.465650 0.283383 0.061 Uiso 1 1 calc R U . . .
C10 C 0.2873(3) 0.7201(3) 0.51865(15) 0.0419(5) Uani 1 1 d . . . . .
C11 C 0.2931(3) 0.7895(3) 0.59100(15) 0.0422(5) Uani 1 1 d . . . . .
C12 C 0.2449(4) 0.7461(3) 0.67650(16) 0.0520(7) Uani 1 1 d . . . . .
H12 H 0.206626 0.672022 0.686984 0.062 Uiso 1 1 calc R U . . .
C13 C 0.2524(4) 0.8096(3) 0.74536(16) 0.0524(7) Uani 1 1 d . . . . .
H13 H 0.219332 0.778513 0.801595 0.063 Uiso 1 1 calc R U . . .
C14 C 0.3096(3) 0.9210(3) 0.73124(15) 0.0449(6) Uani 1 1 d . . . . .
C15 C 0.3562(4) 0.9668(3) 0.64690(16) 0.0489(6) Uani 1 1 d . . . . .
H15 H 0.392984 1.041483 0.636506 0.059 Uiso 1 1 calc R U . . .
C16 C 0.3480(4) 0.9017(3) 0.57836(16) 0.0474(6) Uani 1 1 d . . . . .
H16 H 0.380055 0.933503 0.522127 0.057 Uiso 1 1 calc R U . . .
C17 C 0.3860(6) 1.0808(3) 0.7959(2) 0.0777(10) Uani 1 1 d . . . . .
H17A H 0.310905 1.158352 0.761917 0.117 Uiso 1 1 calc R U . . .
H17B H 0.507427 1.050588 0.767591 0.117 Uiso 1 1 calc R U . . .
H17C H 0.389716 1.104242 0.852520 0.117 Uiso 1 1 calc R U . . .
C18 C 0.2952(3) 0.7153(3) 0.29298(14) 0.0436(6) Uani 1 1 d . . . . .
C19 C 0.4474(4) 0.6548(3) 0.24080(15) 0.0482(6) Uani 1 1 d . . . . .
H19 H 0.547830 0.589157 0.265002 0.058 Uiso 1 1 calc R U . . .
C20 C 0.4530(3) 0.6908(3) 0.15152(15) 0.0461(6) Uani 1 1 d . . . . .
H20 H 0.556845 0.648655 0.116119 0.055 Uiso 1 1 calc R U . . .
C21 C 0.3043(3) 0.7894(3) 0.11505(15) 0.0442(6) Uani 1 1 d . . . . .
C22 C 0.1507(4) 0.8500(3) 0.16882(17) 0.0646(8) Uani 1 1 d . . . . .
H22 H 0.050010 0.915985 0.145058 0.078 Uiso 1 1 calc R U . . .
C23 C 0.1454(4) 0.8133(3) 0.25763(17) 0.0652(9) Uani 1 1 d . . . . .
H23 H 0.041595 0.854442 0.293379 0.078 Uiso 1 1 calc R U . . .
C24 C 0.5226(4) 0.7529(3) -0.03995(15) 0.0491(6) Uani 1 1 d . . . . .
C25 C 0.5590(4) 0.6286(3) -0.06882(17) 0.0559(7) Uani 1 1 d . . . . .
H25 H 0.465044 0.595116 -0.068044 0.067 Uiso 1 1 calc R U . . .
C26 C 0.7345(4) 0.5542(3) -0.09879(17) 0.0593(7) Uani 1 1 d . . . . .
H26 H 0.757867 0.470168 -0.117179 0.071 Uiso 1 1 calc R U . . .
C27 C 0.8767(4) 0.6034(3) -0.10179(17) 0.0581(7) Uani 1 1 d . . . . .
C28 C 0.8374(4) 0.7279(3) -0.07484(19) 0.0637(8) Uani 1 1 d . . . . .
H28 H 0.930523 0.762865 -0.077332 0.076 Uiso 1 1 calc R U . . .
C29 C 0.6621(4) 0.8033(3) -0.04393(18) 0.0594(7) Uani 1 1 d . . . . .
H29 H 0.638786 0.887535 -0.025948 0.071 Uiso 1 1 calc R U . . .
C30 C 1.0685(5) 0.5194(4) -0.1346(2) 0.0809(11) Uani 1 1 d . . . . .
H30A H 1.104324 0.432464 -0.101453 0.121 Uiso 1 1 calc R U . . .
H30B H 1.151578 0.564081 -0.128378 0.121 Uiso 1 1 calc R U . . .
H30C H 1.070939 0.508614 -0.194819 0.121 Uiso 1 1 calc R U . . .

loop_
_atom_site_aniso_label
_atom_site_aniso_U_11
_atom_site_aniso_U_22
_atom_site_aniso_U_33
_atom_site_aniso_U_23
_atom_site_aniso_U_13
_atom_site_aniso_U_12
S1 0.0657(5) 0.0765(5) 0.0266(3) 0.0032(3) -0.0041(3) -0.0219(4)
O1 0.0639(11) 0.0529(10) 0.0247(8) 0.0025(7) -0.0051(7) -0.0238(8)
O2 0.0971(16) 0.0639(12) 0.0348(10) 0.0067(9) -0.0048(10) -0.0362(11)
O3 0.0893(15) 0.0671(12) 0.0339(9) -0.0072(9) -0.0099(9) -0.0389(11)
N1 0.0580(13) 0.0591(13) 0.0226(9) -0.0014(9) -0.0015(8) -0.0267(10)
N2 0.0621(13) 0.0604(13) 0.0258(9) -0.0022(9) -0.0029(9) -0.0280(11)
C1 0.0540(14) 0.0506(14) 0.0305(12) 0.0024(10) -0.0054(10) -0.0178(11)
C2 0.0470(13) 0.0517(14) 0.0244(10) 0.0015(10) -0.0026(9) -0.0179(10)
C3 0.0422(12) 0.0535(14) 0.0257(10) -0.0022(10) -0.0029(9) -0.0156(10)
C4 0.0393(12) 0.0505(13) 0.0298(11) -0.0045(10) -0.0046(9) -0.0123(10)
C5 0.0434(13) 0.0503(14) 0.0356(12) -0.0048(11) -0.0035(10) -0.0142(10)
C6 0.0531(15) 0.0529(15) 0.0445(14) -0.0021(12) -0.0058(11) -0.0165(11)
C7 0.0632(17) 0.0575(16) 0.0504(16) -0.0070(13) -0.0091(13) -0.0244(13)
C8 0.0655(17) 0.0636(17) 0.0409(14) -0.0143(13) -0.0093(12) -0.0227(13)
C9 0.0617(16) 0.0619(16) 0.0302(12) -0.0035(11) -0.0017(11) -0.0240(13)
C10 0.0468(13) 0.0537(14) 0.0264(11) -0.0009(10) -0.0022(9) -0.0205(11)
C11 0.0467(13) 0.0525(14) 0.0277(11) -0.0025(10) -0.0044(9) -0.0178(10)
C12 0.0707(17) 0.0662(17) 0.0299(12) -0.0050(12) 0.0006(11) -0.0383(14)
C13 0.0700(17) 0.0672(17) 0.0278(12) -0.0009(12) -0.0007(11) -0.0361(14)
C14 0.0522(14) 0.0535(14) 0.0303(12) -0.0051(11) -0.0059(10) -0.0187(11)
C15 0.0613(16) 0.0521(15) 0.0375(13) -0.0018(11) -0.0049(11) -0.0254(12)
C16 0.0580(15) 0.0570(15) 0.0302(12) 0.0009(11) -0.0017(10) -0.0266(12)
C17 0.130(3) 0.077(2) 0.0518(18) -0.0030(16) -0.0258(18) -0.062(2)
C18 0.0544(14) 0.0582(14) 0.0217(10) 0.0011(10) -0.0029(9) -0.0257(11)
C19 0.0532(14) 0.0609(15) 0.0284(12) -0.0007(11) -0.0050(10) -0.0183(12)
C20 0.0490(14) 0.0622(15) 0.0268(11) -0.0040(11) 0.0000(10) -0.0204(11)
C21 0.0503(14) 0.0578(14) 0.0273(11) -0.0014(10) -0.0031(9) -0.0233(11)
C22 0.0554(17) 0.088(2) 0.0328(13) 0.0075(14) -0.0031(12) -0.0092(15)
C23 0.0553(17) 0.089(2) 0.0327(13) 0.0024(14) 0.0049(12) -0.0095(15)
C24 0.0668(16) 0.0629(16) 0.0220(10) 0.0013(11) -0.0003(10) -0.0311(13)
C25 0.0742(19) 0.0709(18) 0.0360(13) -0.0073(13) -0.0034(12) -0.0412(15)
C26 0.080(2) 0.0644(17) 0.0374(14) -0.0093(13) 0.0010(13) -0.0302(15)
C27 0.0652(18) 0.0708(19) 0.0336(13) 0.0042(13) 0.0010(12) -0.0235(14)
C28 0.0703(19) 0.083(2) 0.0487(16) -0.0014(16) 0.0012(14) -0.0443(17)
C29 0.079(2) 0.0668(18) 0.0419(15) -0.0069(13) 0.0001(13) -0.0381(15)
C30 0.071(2) 0.092(2) 0.062(2) 0.0059(18) 0.0064(16) -0.0170(18)

loop_
_atom_type_symbol
_atom_type_description
_atom_type_scat_dispersion_real
_atom_type_scat_dispersion_imag
_atom_type_scat_source
C C 0.0033 0.0016 'International Tables Vol C Tables 4.2.6.8 and 6.1.1.4'
H H 0.0000 0.0000 'International Tables Vol C Tables 4.2.6.8 and 6.1.1.4'
N N 0.0061 0.0033 'International Tables Vol C Tables 4.2.6.8 and 6.1.1.4'
O O 0.0106 0.0060 'International Tables Vol C Tables 4.2.6.8 and 6.1.1.4'
S S 0.1246 0.1234 'International Tables Vol C Tables 4.2.6.8 and 6.1.1.4'

loop_
_geom_angle_atom_site_label_1
_geom_angle_atom_site_label_2
_geom_angle_atom_site_label_3
_geom_angle
_geom_angle_site_symmetry_1
_geom_angle_site_symmetry_3
_geom_angle_publ_flag
C21 S1 C24 102.10(12) . . ?
C2 O1 C1 118.87(19) . . ?
C14 O3 C17 118.3(2) . . ?
N2 N1 C3 112.30(18) . . ?
N2 N1 C18 118.0(2) . . ?
C3 N1 C18 129.6(2) . . ?
C10 N2 N1 106.5(2) . . ?
O1 C1 C5 118.3(2) . . ?
O2 C1 O1 116.4(2) . . ?
O2 C1 C5 125.3(2) . . ?
O1 C2 C10 126.9(2) . . ?
C3 C2 O1 124.0(2) . . ?
C3 C2 C10 109.1(2) . . ?
N1 C3 C4 133.9(2) . . ?
C2 C3 N1 104.4(2) . . ?
C2 C3 C4 121.6(2) . . ?
C5 C4 C3 114.1(2) . . ?
C9 C4 C3 127.8(2) . . ?
C9 C4 C5 118.1(2) . . ?
C4 C5 C1 122.8(2) . . ?
C6 C5 C1 117.3(2) . . ?
C6 C5 C4 119.9(2) . . ?
C5 C6 H6 119.7 . . ?
C7 C6 C5 120.7(3) . . ?
C7 C6 H6 119.7 . . ?
C6 C7 H7 120.2 . . ?
C6 C7 C8 119.5(3) . . ?
C8 C7 H7 120.2 . . ?
C7 C8 H8 119.6 . . ?
C9 C8 C7 120.8(3) . . ?
C9 C8 H8 119.6 . . ?
C4 C9 H9 119.5 . . ?
C8 C9 C4 121.0(2) . . ?
C8 C9 H9 119.5 . . ?
N2 C10 C2 107.7(2) . . ?
N2 C10 C11 122.4(2) . . ?
C2 C10 C11 129.9(2) . . ?
C12 C11 C10 121.3(2) . . ?
C16 C11 C10 121.6(2) . . ?
C16 C11 C12 117.1(2) . . ?
C11 C12 H12 119.1 . . ?
C13 C12 C11 121.8(2) . . ?
C13 C12 H12 119.1 . . ?
C12 C13 H13 119.9 . . ?
C12 C13 C14 120.2(2) . . ?
C14 C13 H13 119.9 . . ?
O3 C14 C13 115.2(2) . . ?
O3 C14 C15 125.8(2) . . ?
C15 C14 C13 119.0(2) . . ?
C14 C15 H15 119.9 . . ?
C16 C15 C14 120.1(2) . . ?
C16 C15 H15 119.9 . . ?
C11 C16 H16 119.1 . . ?
C15 C16 C11 121.8(2) . . ?
C15 C16 H16 119.1 . . ?
O3 C17 H17A 109.5 . . ?
O3 C17 H17B 109.5 . . ?
O3 C17 H17C 109.5 . . ?
H17A C17 H17B 109.5 . . ?
H17A C17 H17C 109.5 . . ?
H17B C17 H17C 109.5 . . ?
C19 C18 N1 120.4(2) . . ?
C19 C18 C23 120.3(2) . . ?
C23 C18 N1 119.3(2) . . ?
C18 C19 H19 119.9 . . ?
C18 C19 C20 120.2(2) . . ?
C20 C19 H19 119.9 . . ?
C19 C20 H20 119.9 . . ?
C21 C20 C19 120.2(2) . . ?
C21 C20 H20 119.9 . . ?
C20 C21 S1 124.04(18) . . ?
C22 C21 S1 117.0(2) . . ?
C22 C21 C20 118.9(2) . . ?
C21 C22 H22 119.7 . . ?
C21 C22 C23 120.7(3) . . ?
C23 C22 H22 119.7 . . ?
C18 C23 C22 119.7(2) . . ?
C18 C23 H23 120.2 . . ?
C22 C23 H23 120.2 . . ?
C25 C24 S1 120.0(2) . . ?
C29 C24 S1 120.7(2) . . ?
C29 C24 C25 119.3(3) . . ?
C24 C25 H25 119.8 . . ?
C26 C25 C24 120.3(3) . . ?
C26 C25 H25 119.8 . . ?
C25 C26 H26 119.6 . . ?
C25 C26 C27 120.8(3) . . ?
C27 C26 H26 119.6 . . ?
C26 C27 C30 119.8(3) . . ?
C28 C27 C26 118.1(3) . . ?
C28 C27 C30 122.0(3) . . ?
C27 C28 H28 119.2 . . ?
C27 C28 C29 121.7(3) . . ?
C29 C28 H28 119.2 . . ?
C24 C29 C28 119.8(3) . . ?
C24 C29 H29 120.1 . . ?
C28 C29 H29 120.1 . . ?
C27 C30 H30A 109.5 . . ?
C27 C30 H30B 109.5 . . ?
C27 C30 H30C 109.5 . . ?
H30A C30 H30B 109.5 . . ?
H30A C30 H30C 109.5 . . ?
H30B C30 H30C 109.5 . . ?

loop_
_geom_bond_atom_site_label_1
_geom_bond_atom_site_label_2
_geom_bond_distance
_geom_bond_site_symmetry_2
_geom_bond_publ_flag
S1 C21 1.777(2) . ?
S1 C24 1.779(3) . ?
O1 C1 1.375(3) . ?
O1 C2 1.374(3) . ?
O2 C1 1.205(3) . ?
O3 C14 1.362(3) . ?
O3 C17 1.419(3) . ?
N1 N2 1.360(3) . ?
N1 C3 1.369(3) . ?
N1 C18 1.438(3) . ?
N2 C10 1.347(3) . ?
C1 C5 1.472(3) . ?
C2 C3 1.368(3) . ?
C2 C10 1.409(3) . ?
C3 C4 1.438(4) . ?
C4 C5 1.418(3) . ?
C4 C9 1.396(3) . ?
C5 C6 1.398(4) . ?
C6 H6 0.9300 . ?
C6 C7 1.373(4) . ?
C7 H7 0.9300 . ?
C7 C8 1.393(4) . ?
C8 H8 0.9300 . ?
C8 C9 1.373(4) . ?
C9 H9 0.9300 . ?
C10 C11 1.453(3) . ?
C11 C12 1.397(3) . ?
C11 C16 1.395(4) . ?
C12 H12 0.9300 . ?
C12 C13 1.371(4) . ?
C13 H13 0.9300 . ?
C13 C14 1.398(4) . ?
C14 C15 1.385(3) . ?
C15 H15 0.9300 . ?
C15 C16 1.378(3) . ?
C16 H16 0.9300 . ?
C17 H17A 0.9600 . ?
C17 H17B 0.9600 . ?
C17 H17C 0.9600 . ?
C18 C19 1.362(3) . ?
C18 C23 1.383(4) . ?
C19 H19 0.9300 . ?
C19 C20 1.390(3) . ?
C20 H20 0.9300 . ?
C20 C21 1.387(3) . ?
C21 C22 1.383(4) . ?
C22 H22 0.9300 . ?
C22 C23 1.384(4) . ?
C23 H23 0.9300 . ?
C24 C25 1.384(4) . ?
C24 C29 1.379(4) . ?
C25 H25 0.9300 . ?
C25 C26 1.382(4) . ?
C26 H26 0.9300 . ?
C26 C27 1.392(4) . ?
C27 C28 1.371(4) . ?
C27 C30 1.518(4) . ?
C28 H28 0.9300 . ?
C28 C29 1.387(4) . ?
C29 H29 0.9300 . ?
C30 H30A 0.9600 . ?
C30 H30B 0.9600 . ?
C30 H30C 0.9600 . ?

loop_
_geom_torsion_atom_site_label_1
_geom_torsion_atom_site_label_2
_geom_torsion_atom_site_label_3
_geom_torsion_atom_site_label_4
_geom_torsion
_geom_torsion_site_symmetry_1
_geom_torsion_site_symmetry_2
_geom_torsion_site_symmetry_3
_geom_torsion_site_symmetry_4
_geom_torsion_publ_flag
S1 C21 C22 C23 -179.2(3) . . . . ?
S1 C24 C25 C26 -177.7(2) . . . . ?
S1 C24 C29 C28 178.3(2) . . . . ?
O1 C1 C5 C4 -0.5(3) . . . . ?
O1 C1 C5 C6 179.0(2) . . . . ?
O1 C2 C3 N1 178.6(2) . . . . ?
O1 C2 C3 C4 1.0(4) . . . . ?
O1 C2 C10 N2 -178.3(2) . . . . ?
O1 C2 C10 C11 1.8(4) . . . . ?
O2 C1 C5 C4 179.8(3) . . . . ?
O2 C1 C5 C6 -0.7(4) . . . . ?
O3 C14 C15 C16 179.9(2) . . . . ?
N1 N2 C10 C2 -0.2(3) . . . . ?
N1 N2 C10 C11 179.7(2) . . . . ?
N1 C3 C4 C5 -173.8(2) . . . . ?
N1 C3 C4 C9 5.2(4) . . . . ?
N1 C18 C19 C20 -178.0(2) . . . . ?
N1 C18 C23 C22 177.7(3) . . . . ?
N2 N1 C3 C2 -0.4(3) . . . . ?
N2 N1 C3 C4 176.7(2) . . . . ?
N2 N1 C18 C19 106.5(3) . . . . ?
N2 N1 C18 C23 -71.3(3) . . . . ?
N2 C10 C11 C12 167.7(2) . . . . ?
N2 C10 C11 C16 -12.7(4) . . . . ?
C1 O1 C2 C3 -4.9(3) . . . . ?
C1 O1 C2 C10 173.0(2) . . . . ?
C1 C5 C6 C7 -177.4(2) . . . . ?
C2 O1 C1 O2 -175.8(2) . . . . ?
C2 O1 C1 C5 4.5(3) . . . . ?
C2 C3 C4 C5 2.9(3) . . . . ?
C2 C3 C4 C9 -178.1(2) . . . . ?
C2 C10 C11 C12 -12.4(4) . . . . ?
C2 C10 C11 C16 167.2(3) . . . . ?
C3 N1 N2 C10 0.4(3) . . . . ?
C3 N1 C18 C19 -76.7(3) . . . . ?
C3 N1 C18 C23 105.5(3) . . . . ?
C3 C2 C10 N2 -0.1(3) . . . . ?
C3 C2 C10 C11 -180.0(2) . . . . ?
C3 C4 C5 C1 -3.1(3) . . . . ?
C3 C4 C5 C6 177.4(2) . . . . ?
C3 C4 C9 C8 -178.9(2) . . . . ?
C4 C5 C6 C7 2.1(4) . . . . ?
C5 C4 C9 C8 0.0(4) . . . . ?
C5 C6 C7 C8 -0.8(4) . . . . ?
C6 C7 C8 C9 -0.8(4) . . . . ?
C7 C8 C9 C4 1.2(4) . . . . ?
C9 C4 C5 C1 177.8(2) . . . . ?
C9 C4 C5 C6 -1.7(3) . . . . ?
C10 C2 C3 N1 0.3(3) . . . . ?
C10 C2 C3 C4 -177.2(2) . . . . ?
C10 C11 C12 C13 179.0(2) . . . . ?
C10 C11 C16 C15 -179.1(2) . . . . ?
C11 C12 C13 C14 -0.1(4) . . . . ?
C12 C11 C16 C15 0.5(4) . . . . ?
C12 C13 C14 O3 -179.9(2) . . . . ?
C12 C13 C14 C15 0.8(4) . . . . ?
C13 C14 C15 C16 -0.8(4) . . . . ?
C14 C15 C16 C11 0.2(4) . . . . ?
C16 C11 C12 C13 -0.6(4) . . . . ?
C17 O3 C14 C13 173.8(3) . . . . ?
C17 O3 C14 C15 -7.0(4) . . . . ?
C18 N1 N2 C10 177.7(2) . . . . ?
C18 N1 C3 C2 -177.4(2) . . . . ?
C18 N1 C3 C4 -0.3(4) . . . . ?
C18 C19 C20 C21 0.5(4) . . . . ?
C19 C18 C23 C22 -0.1(5) . . . . ?
C19 C20 C21 S1 178.8(2) . . . . ?
C19 C20 C21 C22 -0.5(4) . . . . ?
C20 C21 C22 C23 0.2(5) . . . . ?
C21 S1 C24 C25 91.4(2) . . . . ?
C21 S1 C24 C29 -88.3(2) . . . . ?
C21 C22 C23 C18 0.1(5) . . . . ?
C23 C18 C19 C20 -0.2(4) . . . . ?
C24 S1 C21 C20 -3.6(3) . . . . ?
C24 S1 C21 C22 175.8(2) . . . . ?
C24 C25 C26 C27 -1.0(4) . . . . ?
C25 C24 C29 C28 -1.4(4) . . . . ?
C25 C26 C27 C28 -0.5(4) . . . . ?
C25 C26 C27 C30 179.7(3) . . . . ?
C26 C27 C28 C29 1.0(4) . . . . ?
C27 C28 C29 C24 -0.1(4) . . . . ?
C29 C24 C25 C26 2.0(4) . . . . ?
C30 C27 C28 C29 -179.2(3) . . . . ?
